data_7150495
loop_
_publ_author_name
'Bensemann, Igor'
'Gdaniec, Maria'
'\/Lakomecka, Karina'
'Milewska, Maria J.'
'Po\/lo\'nski, Tadeusz'

_publ_section_title
;
 Creation of hydrogen bonded 1D networks by co-crystallization of
 N,N'-bis(2-pyridyl)aryldiamines with dicarboxylic acidsSupramolecular
 structures formed by 2-aminopyridine derivatives. Part II.5
;
_journal_issue 8
_journal_name_full 'Organic &amp;  Biomolecular Chemistry'
_journal_page_first 1425
_journal_paper_doi 10.1039/b211675h
_journal_volume 1
_journal_year 2003
_chemical_formula_moiety 'C22H18N4O, C8H6O4, H2O'
_chemical_formula_sum 'C30 H26 N4 O6'
_chemical_formula_weight 538.55
_chemical_melting_point 176
_chemical_name_systematic
; 
N,N'-bis(2-pyridyl)-4,4'-oxybis(aminobenzene) 
1,4-benzenedicarboxylic acid  hydrate 1:1:1
;
_space_group_IT_number 2
_symmetry_cell_setting triclinic
_symmetry_space_group_name_Hall '-P 1'
_symmetry_space_group_name_H-M 'P -1'
_atom_sites_solution_hydrogens mixed
_atom_sites_solution_primary direct
_atom_sites_solution_secondary difmap
_audit_creation_method SHELXL-97
_cell_angle_alpha 78.461(6)
_cell_angle_beta 65.910(6)
_cell_angle_gamma 73.925(6)
_cell_formula_units_Z 2
_cell_length_a 10.3442(7)
_cell_length_b 11.7028(9)
_cell_length_c 12.6687(9)
_cell_measurement_reflns_used 'not relevant with the CCD data'
_cell_measurement_temperature 294(2)
_cell_volume 1338.68(18)
_computing_cell_refinement 'KM4RED, Version 1.163, 2000'
_computing_data_collection 'KM4CCD, Version 1.163, 2000'
_computing_data_reduction 'KM4RED, Version 1.163, 2000'
_computing_publication_material 'SHELXL-97 (Sheldrick, 1997)'
_computing_structure_refinement 'SHELXL-97 (Sheldrick, 1997)'
_computing_structure_solution 'SHELXS-97 (Sheldrick, 1990)'
_diffrn_ambient_temperature 294(2)
_diffrn_measured_fraction_theta_full 0.994
_diffrn_measured_fraction_theta_max 0.994
_diffrn_measurement_device_type 'Kuma KM4CCD diffractometer'
_diffrn_measurement_method '\o scan'
_diffrn_radiation_monochromator graphite
_diffrn_radiation_source 'fine-focus sealed tube'
_diffrn_radiation_type MoK\a
_diffrn_radiation_wavelength 0.71073
_diffrn_reflns_av_R_equivalents 0.0182
_diffrn_reflns_av_sigmaI/netI 0.0218
_diffrn_reflns_limit_h_max 12
_diffrn_reflns_limit_h_min -12
_diffrn_reflns_limit_k_max 13
_diffrn_reflns_limit_k_min -13
_diffrn_reflns_limit_l_max 12
_diffrn_reflns_limit_l_min -15
_diffrn_reflns_number 10143
_diffrn_reflns_theta_full 25.03
_diffrn_reflns_theta_max 25.03
_diffrn_reflns_theta_min 3.46
_diffrn_standards_decay_% <2
_diffrn_standards_interval_count 50
_exptl_absorpt_coefficient_mu 0.096
_exptl_crystal_colour colorless
_exptl_crystal_density_diffrn 1.351
_exptl_crystal_density_method 'not measured'
_exptl_crystal_description prism
_exptl_crystal_F_000 564
_exptl_crystal_size_max 0.40
_exptl_crystal_size_mid 0.40
_exptl_crystal_size_min 0.30
_refine_diff_density_max 0.239
_refine_diff_density_min -0.170
_refine_diff_density_rms 0.038
_refine_ls_extinction_coef 0.009(2)
_refine_ls_extinction_expression Fc^*^=kFc[1+0.001xFc^2^\l^3^/sin(2\q)]^-1/4^
_refine_ls_extinction_method SHELXL
_refine_ls_goodness_of_fit_ref 1.058
_refine_ls_hydrogen_treatment mixed
_refine_ls_matrix_type full
_refine_ls_number_parameters 394
_refine_ls_number_reflns 4689
_refine_ls_number_restraints 0
_refine_ls_restrained_S_all 1.058
_refine_ls_R_factor_all 0.0571
_refine_ls_R_factor_gt 0.0423
_refine_ls_shift/su_max 0.001
_refine_ls_shift/su_mean 0.000
_refine_ls_structure_factor_coef Fsqd
_refine_ls_weighting_details 'calc w=1/[\s^2^(Fo^2^)+(0.0879P)^2^+0.0000P] where P=(Fo^2^+2Fc^2^)/3'
_refine_ls_weighting_scheme calc
_refine_ls_wR_factor_gt 0.1193
_refine_ls_wR_factor_ref 0.1289
_reflns_number_gt 3523
_reflns_number_total 4640
_reflns_threshold_expression >2sigma(I)
_cod_data_source_file b211675h.txt
_cod_data_source_block 4tere
_cod_depositor_comments
;
The following automatic conversions were performed:

'_atom_sites_solution_hydrogens' value 'difmap,geom' was changed to
'mixed'.

Automatic conversion script
Id: cif_fix_values 6452 2018-10-05 10:23:21Z andrius 
;
_cod_original_cell_volume 1338.68(17)
_cod_original_sg_symbol_H-M P-1
_cod_database_code 7150495

loop_
_symmetry_equiv_pos_as_xyz
'x, y, z'
'-x, -y, -z'

loop_
_atom_site_label
_atom_site_type_symbol
_atom_site_fract_x
_atom_site_fract_y
_atom_site_fract_z
_atom_site_U_iso_or_equiv
_atom_site_adp_type
_atom_site_occupancy
_atom_site_symmetry_multiplicity
_atom_site_calc_flag
_atom_site_refinement_flags
_atom_site_disorder_assembly
_atom_site_disorder_group
N1 N 0.28595(14) 0.17859(12) 0.47572(11) 0.0450(3) Uani 1 1 d . . .
H1 H 0.2654(19) 0.2649(18) 0.4441(16) 0.067(5) Uiso 1 1 d . . .
C2 C 0.30355(15) 0.14868(13) 0.57853(13) 0.0386(3) Uani 1 1 d . . .
C3 C 0.32488(16) 0.02713(13) 0.62099(14) 0.0445(4) Uani 1 1 d . . .
H3 H 0.3408 0.0050 0.6940 0.055(5) Uiso 1 1 d R . .
C4 C 0.32899(18) -0.05630(15) 0.55746(15) 0.0519(4) Uani 1 1 d . . .
H4 H 0.3433 -0.1404 0.5918 0.058(5) Uiso 1 1 d R . .
C5 C 0.31253(19) -0.02215(16) 0.45099(16) 0.0562(5) Uani 1 1 d . . .
H5 H 0.3209 -0.0780 0.4041 0.069(6) Uiso 1 1 d R . .
C6 C 0.28975(19) 0.09547(16) 0.41302(15) 0.0532(4) Uani 1 1 d . . .
H6 H 0.2764 0.1292 0.3394 0.061(5) Uiso 1 1 d R . .
N7 N 0.30196(16) 0.23924(12) 0.63028(11) 0.0474(3) Uani 1 1 d . . .
H7 H 0.2937 0.3198 0.5860 0.068(5) Uiso 1 1 d R . .
C8 C 0.31592(17) 0.22595(13) 0.73970(13) 0.0408(4) Uani 1 1 d . . .
C9 C 0.21810(16) 0.17858(13) 0.84010(13) 0.0418(4) Uani 1 1 d . . .
H9 H 0.1451 0.1474 0.8343 0.057(5) Uiso 1 1 d R . .
C10 C 0.23077(16) 0.17157(13) 0.94585(13) 0.0400(4) Uani 1 1 d . . .
H10 H 0.1637 0.1369 1.0181 0.048(4) Uiso 1 1 d R . .
C11 C 0.34022(16) 0.21353(14) 0.95173(13) 0.0417(4) Uani 1 1 d . . .
C12 C 0.43815(17) 0.26194(15) 0.85233(14) 0.0485(4) Uani 1 1 d . . .
H12 H 0.5115 0.2938 0.8568 0.071(6) Uiso 1 1 d R . .
C13 C 0.42554(17) 0.26756(14) 0.74641(14) 0.0467(4) Uani 1 1 d . . .
H13 H 0.4964 0.3001 0.6756 0.060(5) Uiso 1 1 d R . .
O14 O 0.33910(12) 0.20799(12) 1.06209(9) 0.0573(3) Uani 1 1 d . . .
C15 C 0.46392(17) 0.21176(15) 1.07688(13) 0.0437(4) Uani 1 1 d . . .
C16 C 0.59270(18) 0.12957(15) 1.03295(14) 0.0502(4) Uani 1 1 d . . .
H16 H 0.5991 0.0737 0.9869 0.071(6) Uiso 1 1 d R . .
C17 C 0.71034(17) 0.13120(13) 1.05732(13) 0.0444(4) Uani 1 1 d . . .
H17 H 0.7990 0.0771 1.0249 0.057(5) Uiso 1 1 d R . .
C18 C 0.70040(16) 0.21257(13) 1.12736(13) 0.0399(4) Uani 1 1 d . . .
C19 C 0.56895(18) 0.29216(15) 1.17399(15) 0.0514(4) Uani 1 1 d . . .
H19 H 0.5615 0.3443 1.2241 0.057(5) Uiso 1 1 d R . .
C20 C 0.45235(18) 0.29297(15) 1.14674(14) 0.0511(4) Uani 1 1 d . . .
H20 H 0.3636 0.3486 1.1753 0.067(5) Uiso 1 1 d R . .
N21 N 0.82080(14) 0.20568(11) 1.15588(12) 0.0460(3) Uani 1 1 d . . .
H21 H 0.8855 0.1293 1.1598 0.068(5) Uiso 1 1 d R . .
C22 C 0.86560(16) 0.29929(13) 1.16726(13) 0.0389(3) Uani 1 1 d . . .
N23 N 0.96147(13) 0.27254(12) 1.22018(11) 0.0424(3) Uani 1 1 d . . .
H23 H 0.997(2) 0.174(2) 1.2563(17) 0.082(6) Uiso 1 1 d . . .
C24 C 1.01467(18) 0.35906(16) 1.23457(15) 0.0530(4) Uani 1 1 d . . .
H24 H 1.0826 0.3283 1.2739 0.066(5) Uiso 1 1 d R . .
C25 C 0.9737(2) 0.47540(16) 1.19716(18) 0.0638(5) Uani 1 1 d . . .
H25 H 1.0107 0.5338 1.2120 0.082(6) Uiso 1 1 d R . .
C26 C 0.87861(19) 0.50388(15) 1.13975(17) 0.0589(5) Uani 1 1 d . . .
H26 H 0.8496 0.5868 1.1081 0.080(6) Uiso 1 1 d R . .
C27 C 0.82348(18) 0.41784(14) 1.12501(15) 0.0505(4) Uani 1 1 d . . .
H27 H 0.7573 0.4343 1.0849 0.065(5) Uiso 1 1 d R . .
O1A O 0.22610(14) 0.40338(10) 0.38886(10) 0.0605(4) Uani 1 1 d . . .
O2A O 0.28452(14) 0.46957(10) 0.51298(11) 0.0602(4) Uani 1 1 d . . .
O3A O 0.03997(14) 1.05681(10) 0.30815(10) 0.0559(3) Uani 1 1 d . . .
O4A O 0.00957(12) 0.98855(9) 0.16949(9) 0.0489(3) Uani 1 1 d . . .
C1A C 0.18449(16) 0.61244(13) 0.38898(13) 0.0403(4) Uani 1 1 d . . .
C2A C 0.17869(18) 0.63719(14) 0.27916(14) 0.0457(4) Uani 1 1 d . . .
H2A H 0.2058 0.5773 0.2311 0.057(5) Uiso 1 1 d R . .
C3A C 0.13171(18) 0.75283(14) 0.23718(14) 0.0457(4) Uani 1 1 d . . .
H3A H 0.1284 0.7686 0.1599 0.063(5) Uiso 1 1 d R . .
C4A C 0.09000(15) 0.84709(13) 0.30425(13) 0.0390(4) Uani 1 1 d . . .
C5A C 0.09478(17) 0.82267(14) 0.41456(13) 0.0435(4) Uani 1 1 d . . .
H5A H 0.0652 0.8841 0.4614 0.053(5) Uiso 1 1 d R . .
C6A C 0.14235(18) 0.70691(14) 0.45591(14) 0.0474(4) Uani 1 1 d . . .
H6A H 0.1479 0.6912 0.5325 0.062(5) Uiso 1 1 d R . .
C7A C 0.23485(18) 0.48606(14) 0.43395(14) 0.0454(4) Uani 1 1 d . . .
C8A C 0.04325(16) 0.97253(13) 0.25631(13) 0.0406(4) Uani 1 1 d . . .
O1W O 0.39947(18) 0.63030(14) 0.58228(14) 0.0873(5) Uani 1 1 d . . .
H1WB H 0.3599 0.5762 0.5640 0.142(11) Uiso 1 1 d R . .
H1WA H 0.4978 0.5881 0.5584 0.151(12) Uiso 1 1 d R . .

loop_
_atom_site_aniso_label
_atom_site_aniso_U_11
_atom_site_aniso_U_22
_atom_site_aniso_U_33
_atom_site_aniso_U_23
_atom_site_aniso_U_13
_atom_site_aniso_U_12
N1 0.0525(8) 0.0399(8) 0.0480(8) -0.0031(6) -0.0255(6) -0.0089(6)
C2 0.0384(8) 0.0366(8) 0.0429(8) -0.0012(6) -0.0174(6) -0.0097(6)
C3 0.0466(9) 0.0377(9) 0.0469(9) 0.0000(7) -0.0156(7) -0.0114(7)
C4 0.0495(9) 0.0384(9) 0.0616(11) -0.0062(8) -0.0117(8) -0.0135(7)
C5 0.0566(11) 0.0523(11) 0.0654(11) -0.0197(9) -0.0192(9) -0.0163(8)
C6 0.0572(10) 0.0580(11) 0.0540(10) -0.0111(8) -0.0275(8) -0.0129(8)
N7 0.0703(9) 0.0334(7) 0.0481(8) 0.0018(6) -0.0330(7) -0.0135(6)
C8 0.0525(9) 0.0301(8) 0.0449(8) -0.0015(6) -0.0260(7) -0.0062(7)
C9 0.0472(9) 0.0330(8) 0.0523(9) -0.0037(7) -0.0248(7) -0.0104(7)
C10 0.0418(8) 0.0322(8) 0.0462(9) -0.0034(6) -0.0171(7) -0.0076(6)
C11 0.0419(8) 0.0425(9) 0.0436(8) -0.0070(7) -0.0209(7) -0.0044(7)
C12 0.0456(9) 0.0557(10) 0.0529(9) -0.0040(8) -0.0235(7) -0.0179(8)
C13 0.0469(9) 0.0468(9) 0.0486(9) -0.0010(7) -0.0187(7) -0.0150(7)
O14 0.0464(7) 0.0888(9) 0.0441(6) -0.0108(6) -0.0194(5) -0.0194(6)
C15 0.0440(9) 0.0520(9) 0.0397(8) -0.0028(7) -0.0197(7) -0.0125(7)
C16 0.0579(10) 0.0477(9) 0.0532(10) -0.0149(8) -0.0275(8) -0.0066(8)
C17 0.0474(9) 0.0365(8) 0.0503(9) -0.0075(7) -0.0219(7) -0.0025(7)
C18 0.0461(9) 0.0335(8) 0.0432(8) 0.0008(6) -0.0228(7) -0.0077(6)
C19 0.0515(10) 0.0526(10) 0.0565(10) -0.0224(8) -0.0231(8) -0.0050(8)
C20 0.0427(9) 0.0572(10) 0.0532(10) -0.0175(8) -0.0183(8) -0.0018(8)
N21 0.0492(8) 0.0327(7) 0.0637(9) -0.0044(6) -0.0325(7) -0.0035(6)
C22 0.0381(8) 0.0343(8) 0.0426(8) -0.0052(6) -0.0151(6) -0.0039(6)
N23 0.0423(7) 0.0402(7) 0.0473(7) -0.0056(6) -0.0198(6) -0.0076(6)
C24 0.0474(9) 0.0558(11) 0.0624(10) -0.0125(8) -0.0234(8) -0.0125(8)
C25 0.0613(11) 0.0450(10) 0.0897(14) -0.0162(9) -0.0249(10) -0.0170(9)
C26 0.0576(11) 0.0360(9) 0.0783(12) -0.0057(8) -0.0223(9) -0.0078(8)
C27 0.0532(10) 0.0376(9) 0.0609(10) -0.0021(7) -0.0255(8) -0.0056(7)
O1A 0.0929(10) 0.0363(6) 0.0612(7) -0.0045(5) -0.0431(7) -0.0060(6)
O2A 0.0867(9) 0.0403(7) 0.0694(8) 0.0049(6) -0.0512(7) -0.0114(6)
O3A 0.0794(9) 0.0359(6) 0.0697(8) -0.0018(5) -0.0477(7) -0.0108(6)
O4A 0.0590(7) 0.0404(6) 0.0495(6) -0.0021(5) -0.0292(6) -0.0021(5)
C1A 0.0423(8) 0.0358(8) 0.0445(8) 0.0003(7) -0.0205(7) -0.0076(6)
C2A 0.0576(10) 0.0369(8) 0.0482(9) -0.0067(7) -0.0262(8) -0.0074(7)
C3A 0.0569(10) 0.0428(9) 0.0431(9) 0.0003(7) -0.0276(7) -0.0093(7)
C4A 0.0372(8) 0.0361(8) 0.0466(9) -0.0011(7) -0.0198(7) -0.0083(6)
C5A 0.0491(9) 0.0370(8) 0.0458(9) -0.0069(7) -0.0209(7) -0.0045(7)
C6A 0.0589(10) 0.0430(9) 0.0409(9) -0.0009(7) -0.0245(7) -0.0054(7)
C7A 0.0536(9) 0.0376(9) 0.0451(9) -0.0008(7) -0.0214(7) -0.0076(7)
C8A 0.0387(8) 0.0389(8) 0.0462(9) -0.0007(7) -0.0197(7) -0.0078(6)
O1W 0.0812(11) 0.0754(10) 0.1146(12) -0.0374(9) -0.0373(9) -0.0105(8)

loop_
_atom_type_symbol
_atom_type_description
_atom_type_scat_dispersion_real
_atom_type_scat_dispersion_imag
_atom_type_scat_source
C C 0.0033 0.0016 'International Tables Vol C Tables 4.2.6.8 and 6.1.1.4'
H H 0.0000 0.0000 'International Tables Vol C Tables 4.2.6.8 and 6.1.1.4'
N N 0.0061 0.0033 'International Tables Vol C Tables 4.2.6.8 and 6.1.1.4'
O O 0.0106 0.0060 'International Tables Vol C Tables 4.2.6.8 and 6.1.1.4'

loop_
_geom_angle_atom_site_label_1
_geom_angle_atom_site_label_2
_geom_angle_atom_site_label_3
_geom_angle
_geom_angle_site_symmetry_1
_geom_angle_site_symmetry_3
_geom_angle_publ_flag
C2 N1 C6 122.14(14) . . ?
C2 N1 H1 120.6(10) . . ?
C6 N1 H1 117.2(10) . . ?
N7 C2 N1 116.25(13) . . ?
N7 C2 C3 125.67(14) . . ?
N1 C2 C3 118.06(14) . . ?
C4 C3 C2 119.62(15) . . ?
C4 C3 H3 122.1 . . ?
C2 C3 H3 118.2 . . ?
C3 C4 C5 120.65(16) . . ?
C3 C4 H4 116.2 . . ?
C5 C4 H4 123.1 . . ?
C6 C5 C4 118.57(16) . . ?
C6 C5 H5 119.4 . . ?
C4 C5 H5 122.0 . . ?
C5 C6 N1 120.96(16) . . ?
C5 C6 H6 125.2 . . ?
N1 C6 H6 113.9 . . ?
C2 N7 C8 124.52(13) . . ?
C2 N7 H7 116.1 . . ?
C8 N7 H7 119.4 . . ?
C9 C8 C13 119.56(14) . . ?
C9 C8 N7 121.51(13) . . ?
C13 C8 N7 118.85(14) . . ?
C10 C9 C8 120.19(14) . . ?
C10 C9 H9 120.7 . . ?
C8 C9 H9 119.0 . . ?
C9 C10 C11 119.84(14) . . ?
C9 C10 H10 121.6 . . ?
C11 C10 H10 118.5 . . ?
O14 C11 C10 115.33(14) . . ?
O14 C11 C12 123.94(14) . . ?
C10 C11 C12 120.67(14) . . ?
C11 C12 C13 119.12(14) . . ?
C11 C12 H12 120.7 . . ?
C13 C12 H12 120.2 . . ?
C12 C13 C8 120.62(15) . . ?
C12 C13 H13 119.1 . . ?
C8 C13 H13 120.2 . . ?
C11 O14 C15 120.18(12) . . ?
C20 C15 C16 120.07(14) . . ?
C20 C15 O14 117.82(14) . . ?
C16 C15 O14 121.81(14) . . ?
C17 C16 C15 119.72(14) . . ?
C17 C16 H16 120.7 . . ?
C15 C16 H16 119.6 . . ?
C16 C17 C18 120.84(14) . . ?
C16 C17 H17 119.6 . . ?
C18 C17 H17 119.6 . . ?
C17 C18 C19 118.83(14) . . ?
C17 C18 N21 118.70(13) . . ?
C19 C18 N21 122.29(14) . . ?
C20 C19 C18 120.32(14) . . ?
C20 C19 H19 121.2 . . ?
C18 C19 H19 118.5 . . ?
C15 C20 C19 120.14(15) . . ?
C15 C20 H20 118.6 . . ?
C19 C20 H20 121.3 . . ?
C22 N21 C18 126.15(13) . . ?
C22 N21 H21 114.4 . . ?
C18 N21 H21 119.1 . . ?
N23 C22 N21 115.87(13) . . ?
N23 C22 C27 119.27(14) . . ?
N21 C22 C27 124.81(14) . . ?
C22 N23 C24 120.70(14) . . ?
C22 N23 H23 120.1(10) . . ?
C24 N23 H23 119.2(10) . . ?
N23 C24 C25 121.67(16) . . ?
N23 C24 H24 112.7 . . ?
C25 C24 H24 125.6 . . ?
C24 C25 C26 118.34(16) . . ?
C24 C25 H25 118.9 . . ?
C26 C25 H25 122.8 . . ?
C27 C26 C25 120.69(16) . . ?
C27 C26 H26 118.4 . . ?
C25 C26 H26 120.9 . . ?
C26 C27 C22 119.28(16) . . ?
C26 C27 H27 123.0 . . ?
C22 C27 H27 117.7 . . ?
C2A C1A C6A 118.43(13) . . ?
C2A C1A C7A 120.28(13) . . ?
C6A C1A C7A 121.28(13) . . ?
C3A C2A C1A 120.82(14) . . ?
C3A C2A H2A 117.4 . . ?
C1A C2A H2A 121.8 . . ?
C2A C3A C4A 120.58(14) . . ?
C2A C3A H3A 119.7 . . ?
C4A C3A H3A 119.7 . . ?
C5A C4A C3A 118.81(13) . . ?
C5A C4A C8A 121.17(13) . . ?
C3A C4A C8A 120.01(13) . . ?
C6A C5A C4A 120.34(14) . . ?
C6A C5A H5A 119.5 . . ?
C4A C5A H5A 120.2 . . ?
C5A C6A C1A 121.01(14) . . ?
C5A C6A H6A 119.6 . . ?
C1A C6A H6A 119.4 . . ?
O1A C7A O2A 124.25(14) . . ?
O1A C7A C1A 117.45(14) . . ?
O2A C7A C1A 118.30(13) . . ?
O4A C8A O3A 124.08(14) . . ?
O4A C8A C4A 118.82(13) . . ?
O3A C8A C4A 117.10(13) . . ?
H1WB O1W H1WA 99.0 . . ?

loop_
_geom_bond_atom_site_label_1
_geom_bond_atom_site_label_2
_geom_bond_distance
_geom_bond_site_symmetry_2
_geom_bond_publ_flag
N1 C2 1.3520(19) . ?
N1 C6 1.357(2) . ?
N1 H1 1.01(2) . ?
C2 N7 1.3464(19) . ?
C2 C3 1.407(2) . ?
C3 C4 1.366(2) . ?
C3 H3 0.9767 . ?
C4 C5 1.394(2) . ?
C4 H4 0.9898 . ?
C5 C6 1.353(2) . ?
C5 H5 0.9322 . ?
C6 H6 0.9856 . ?
N7 C8 1.4252(18) . ?
N7 H7 0.9967 . ?
C8 C9 1.388(2) . ?
C8 C13 1.390(2) . ?
C9 C10 1.383(2) . ?
C9 H9 0.9582 . ?
C10 C11 1.386(2) . ?
C10 H10 0.9858 . ?
C11 O14 1.3821(18) . ?
C11 C12 1.387(2) . ?
C12 C13 1.387(2) . ?
C12 H12 0.9585 . ?
C13 H13 0.9839 . ?
O14 C15 1.3915(18) . ?
C15 C20 1.374(2) . ?
C15 C16 1.382(2) . ?
C16 C17 1.378(2) . ?
C16 H16 0.9325 . ?
C17 C18 1.384(2) . ?
C17 H17 0.9413 . ?
C18 C19 1.389(2) . ?
C18 N21 1.4100(19) . ?
C19 C20 1.381(2) . ?
C19 H19 0.9322 . ?
C20 H20 0.9432 . ?
N21 C22 1.3545(19) . ?
N21 H21 0.9631 . ?
C22 N23 1.3482(18) . ?
C22 C27 1.400(2) . ?
N23 C24 1.351(2) . ?
N23 H23 1.17(2) . ?
C24 C25 1.358(3) . ?
C24 H24 0.9727 . ?
C25 C26 1.383(3) . ?
C25 H25 0.9510 . ?
C26 C27 1.362(2) . ?
C26 H26 0.9871 . ?
C27 H27 0.9669 . ?
O1A C7A 1.2580(18) . ?
O2A C7A 1.2615(18) . ?
O3A C8A 1.2758(17) . ?
O4A C8A 1.2491(17) . ?
C1A C2A 1.386(2) . ?
C1A C6A 1.392(2) . ?
C1A C7A 1.504(2) . ?
C2A C3A 1.382(2) . ?
C2A H2A 0.9293 . ?
C3A C4A 1.392(2) . ?
C3A H3A 0.9727 . ?
C4A C5A 1.388(2) . ?
C4A C8A 1.499(2) . ?
C5A C6A 1.382(2) . ?
C5A H5A 0.9294 . ?
C6A H6A 0.9725 . ?
O1W H1WB 0.9496 . ?
O1W H1WA 0.9493 . ?

loop_
_cod_related_entry_id
_cod_related_entry_database
_cod_related_entry_code
1 ChemSpider 21141536
